data_7054477
loop_
_publ_author_name
'Fischer, Dennis'
'Klap\"otke, Thomas M.'
'Reymann, Marius'
'Stierstorfer, J\"org'
'V\"olkl, Maurus B. R.'

_publ_section_title
;
 Energetic alliance of tetrazole-1-oxides and 1,2,5-oxadiazoles
;
_journal_issue 3
_journal_name_full 'New J. Chem.'
_journal_page_first 1619
_journal_paper_doi 10.1039/C4NJ01351D
_journal_volume 39
_journal_year 2015
_chemical_formula_moiety 'C4 H2 Cl2 N4 O4'
_chemical_formula_sum 'C4 H2 Cl2 N4 O4'
_chemical_formula_weight 241.00
_chemical_name_common 3,4-Dichloroximidoyl-furoxane
_chemical_name_systematic 3,4-Dichloroximidoyl-furoxane
_space_group_IT_number 19
_symmetry_cell_setting orthorhombic
_symmetry_Int_Tables_number 19
_symmetry_space_group_name_Hall 'P 2ac 2ab'
_symmetry_space_group_name_H-M 'P 21 21 21'
_atom_sites_solution_hydrogens difmap
_atom_sites_solution_primary direct
_atom_sites_solution_secondary difmap
_audit_creation_date 11.03.2013
_audit_creation_method
;
CrysAlisPro, Oxford Diffraction Ltd.,
Version 1.171.35.11 (release 16-05-2011 CrysAlis171 .NET)
(compiled May 16 2011,17:55:39)
;
_audit_update_record 12.03.2013
_cell_angle_alpha 90.00
_cell_angle_beta 90.00
_cell_angle_gamma 90.00
_cell_formula_units_Z 4
_cell_length_a 6.9850(5)
_cell_length_b 8.4845(5)
_cell_length_c 13.8574(9)
_cell_measurement_reflns_used 2150
_cell_measurement_temperature 100(2)
_cell_measurement_theta_max 33.1380
_cell_measurement_theta_min 4.7870
_cell_volume 821.25(9)
_computing_cell_refinement
;
CrysAlisPro, Agilent Technologies,
Version 1.171.35.11 (release 16-05-2011 CrysAlis171 .NET)
(compiled May 16 2011,17:55:39)
;
_computing_data_collection
;
CrysAlisPro, Agilent Technologies,
Version 1.171.35.11 (release 16-05-2011 CrysAlis171 .NET)
(compiled May 16 2011,17:55:39)
;
_computing_data_reduction
;
CrysAlisPro, Agilent Technologies,
Version 1.171.35.11 (release 16-05-2011 CrysAlis171 .NET)
(compiled May 16 2011,17:55:39)
;
_computing_molecular_graphics
;
'ORTEP (M. N. Burnett, C. K. Johnson, ORTEP-III: Oak Ridge Thermal Ellipsoid
;
_computing_publication_material 'PLATON (A. L. Spek, Acta Crystallogr, Sect. A, 1990, 46, C34, 1995 version).'
_computing_structure_refinement 'SHELXL-97 (Sheldrick, 1997)'
_computing_structure_solution SIR-92
_diffrn_ambient_temperature 100
_diffrn_detector_area_resol_mean 15.9809
_diffrn_measured_fraction_theta_full 0.992
_diffrn_measured_fraction_theta_max 0.992
_diffrn_measurement_device 'CCD camera on \k-goniostat'
_diffrn_measurement_device_type 'Xcalibur, Sapphire3'
_diffrn_measurement_method '\w scans'
_diffrn_orient_matrix_UB_11 0.0526101000
_diffrn_orient_matrix_UB_12 -0.0050486000
_diffrn_orient_matrix_UB_13 0.0436861000
_diffrn_orient_matrix_UB_21 0.0844746000
_diffrn_orient_matrix_UB_22 -0.0162957000
_diffrn_orient_matrix_UB_23 -0.0265406000
_diffrn_orient_matrix_UB_31 0.0199992000
_diffrn_orient_matrix_UB_32 0.0818766000
_diffrn_orient_matrix_UB_33 -0.0026213000
_diffrn_radiation_collimation 0.5
_diffrn_radiation_monochromator graphite
_diffrn_radiation_source 'Enhance (Mo) X-ray Source'
_diffrn_radiation_type 'Mo K\a'
_diffrn_radiation_wavelength 0.71073
_diffrn_reflns_av_R_equivalents 0.0367
_diffrn_reflns_av_sigmaI/netI 0.0429
_diffrn_reflns_limit_h_max 4
_diffrn_reflns_limit_h_min -8
_diffrn_reflns_limit_k_max 10
_diffrn_reflns_limit_k_min -10
_diffrn_reflns_limit_l_max 17
_diffrn_reflns_limit_l_min -16
_diffrn_reflns_number 4265
_diffrn_reflns_theta_full 25.99
_diffrn_reflns_theta_max 25.99
_diffrn_reflns_theta_min 4.14
_diffrn_source_current 40
_diffrn_source_type 'Spellman generator'
_diffrn_source_voltage 50
_exptl_absorpt_coefficient_mu 0.785
_exptl_absorpt_correction_T_max 0.9693
_exptl_absorpt_correction_T_min 0.8279
_exptl_absorpt_correction_type multi-scan
_exptl_absorpt_process_details
;
CrysAlisPro, Agilent Technologies,
Version 1.171.35.11 (release 16-05-2011 CrysAlis171 .NET)
(compiled May 16 2011,17:55:39)
Empirical absorption correction using spherical harmonics,
 implemented in SCALE3 ABSPACK scaling algorithm.
;
_exptl_crystal_colour colorless
_exptl_crystal_density_diffrn 1.949
_exptl_crystal_density_method 'not measured'
_exptl_crystal_description plate
_exptl_crystal_F_000 480
_exptl_crystal_size_max 0.25
_exptl_crystal_size_mid 0.24
_exptl_crystal_size_min 0.04
_refine_diff_density_max 0.554
_refine_diff_density_min -0.257
_refine_diff_density_rms 0.062
_refine_ls_abs_structure_details 'Flack H D (1983), Acta Cryst. A39, 876-881'
_refine_ls_abs_structure_Flack -0.05(7)
_refine_ls_extinction_method none
_refine_ls_goodness_of_fit_ref 1.038
_refine_ls_hydrogen_treatment refall
_refine_ls_matrix_type full
_refine_ls_number_parameters 135
_refine_ls_number_reflns 1607
_refine_ls_number_restraints 0
_refine_ls_restrained_S_all 1.038
_refine_ls_R_factor_all 0.0294
_refine_ls_R_factor_gt 0.0270
_refine_ls_shift/su_max 0.001
_refine_ls_shift/su_mean 0.000
_refine_ls_structure_factor_coef Fsqd
_refine_ls_weighting_details 'calc w=1/[\s^2^(Fo^2^)+(0.0265P)^2^+0.0000P] where P=(Fo^2^+2Fc^2^)/3'
_refine_ls_weighting_scheme calc
_refine_ls_wR_factor_gt 0.0599
_refine_ls_wR_factor_ref 0.0616
_reflns_number_gt 1535
_reflns_number_total 1607
_reflns_threshold_expression >2sigma(I)
_cod_data_source_file c4nj01351d2.cif
_cod_data_source_block ix108
_cod_depositor_comments 'Adding full bibliography for 7054474--7054485.cif.'
_cod_original_sg_symbol_Hall ' P 2ac 2ab '
_cod_database_code 7054477

loop_
_symmetry_equiv_pos_as_xyz
'x, y, z'
'-x+1/2, -y, z+1/2'
'x+1/2, -y+1/2, -z'
'-x, y+1/2, -z+1/2'

loop_
_atom_site_label
_atom_site_type_symbol
_atom_site_fract_x
_atom_site_fract_y
_atom_site_fract_z
_atom_site_U_iso_or_equiv
_atom_site_adp_type
_atom_site_occupancy
_atom_site_symmetry_multiplicity
_atom_site_calc_flag
Cl1 Cl 0.60731(9) 0.76928(7) 0.54373(4) 0.01853(16) Uani 1 1 d
Cl2 Cl 0.79368(8) 0.29618(6) 0.75601(4) 0.01578(15) Uani 1 1 d
O1 O 0.6333(2) 0.73786(19) 0.88844(11) 0.0171(4) Uani 1 1 d
O2 O 0.5974(3) 0.9837(2) 0.82660(12) 0.0219(4) Uani 1 1 d
O3 O 0.7978(3) 1.0617(2) 0.55152(12) 0.0181(4) Uani 1 1 d
O4 O 0.9855(3) 0.3829(2) 0.58491(13) 0.0151(4) Uani 1 1 d
N1 N 0.6467(3) 0.8485(2) 0.80959(14) 0.0141(5) Uani 1 1 d
N2 N 0.6980(3) 0.5936(2) 0.85591(14) 0.0159(5) Uani 1 1 d
N3 N 0.8121(3) 0.9831(2) 0.63964(13) 0.0145(4) Uani 1 1 d
N4 N 0.9151(3) 0.5152(2) 0.63201(14) 0.0129(4) Uani 1 1 d
C1 C 0.7132(3) 0.7712(3) 0.73340(16) 0.0126(5) Uani 1 1 d
C2 C 0.7457(3) 0.6135(3) 0.76460(16) 0.0114(5) Uani 1 1 d
C3 C 0.7268(4) 0.8509(3) 0.63999(16) 0.0130(5) Uani 1 1 d
C4 C 0.8255(3) 0.4818(3) 0.70920(17) 0.0122(5) Uani 1 1 d
H3 H 0.864(5) 1.141(4) 0.561(2) 0.030(9) Uiso 1 1 d
H4 H 1.041(4) 0.415(3) 0.544(2) 0.022(9) Uiso 1 1 d

loop_
_atom_site_aniso_label
_atom_site_aniso_U_11
_atom_site_aniso_U_22
_atom_site_aniso_U_33
_atom_site_aniso_U_23
_atom_site_aniso_U_13
_atom_site_aniso_U_12
Cl1 0.0226(3) 0.0195(3) 0.0135(3) 0.0004(2) -0.0052(3) -0.0032(3)
Cl2 0.0172(3) 0.0108(3) 0.0193(3) 0.0026(2) 0.0020(3) -0.0004(2)
O1 0.0213(9) 0.0184(9) 0.0115(8) -0.0013(7) 0.0039(7) -0.0004(8)
O2 0.0254(10) 0.0171(10) 0.0230(9) -0.0013(8) 0.0013(9) 0.0026(9)
O3 0.0252(10) 0.0133(9) 0.0158(9) 0.0058(7) -0.0039(8) -0.0024(9)
O4 0.0188(10) 0.0140(9) 0.0126(9) -0.0020(8) 0.0039(8) 0.0028(8)
N1 0.0142(11) 0.0116(11) 0.0164(11) -0.0021(8) 0.0001(9) -0.0016(9)
N2 0.0175(11) 0.0141(11) 0.0163(10) -0.0041(8) 0.0016(10) 0.0022(10)
N3 0.0189(11) 0.0145(11) 0.0100(9) 0.0026(8) 0.0003(9) 0.0012(10)
N4 0.0129(10) 0.0122(10) 0.0135(10) -0.0042(8) -0.0019(9) 0.0017(9)
C1 0.0100(10) 0.0139(12) 0.0138(11) -0.0011(9) -0.0002(10) -0.0009(10)
C2 0.0091(11) 0.0126(11) 0.0124(11) -0.0017(9) -0.0016(10) -0.0020(9)
C3 0.0136(12) 0.0128(12) 0.0127(11) -0.0014(9) -0.0006(10) 0.0043(10)
C4 0.0121(11) 0.0113(11) 0.0133(11) 0.0004(9) -0.0047(10) -0.0008(10)

loop_
_atom_type_symbol
_atom_type_description
_atom_type_scat_dispersion_real
_atom_type_scat_dispersion_imag
_atom_type_scat_source
C C 0.0033 0.0016 'International Tables Vol C Tables 4.2.6.8 and 6.1.1.4'
Cl Cl 0.1484 0.1585 'International Tables Vol C Tables 4.2.6.8 and 6.1.1.4'
N N 0.0061 0.0033 'International Tables Vol C Tables 4.2.6.8 and 6.1.1.4'
O O 0.0106 0.0060 'International Tables Vol C Tables 4.2.6.8 and 6.1.1.4'
H H 0.0000 0.0000 'International Tables Vol C Tables 4.2.6.8 and 6.1.1.4'

loop_
_geom_angle_atom_site_label_1
_geom_angle_atom_site_label_2
_geom_angle_atom_site_label_3
_geom_angle
N2 O1 N1 107.93(15)
N3 O3 H3 102(2)
N4 O4 H4 105(2)
O2 N1 C1 135.8(2)
O2 N1 O1 116.51(18)
C1 N1 O1 107.68(17)
C2 N2 O1 106.41(19)
C3 N3 O3 113.1(2)
C4 N4 O4 112.9(2)
N1 C1 C2 106.2(2)
N1 C1 C3 119.9(2)
C2 C1 C3 133.8(2)
N2 C2 C1 111.8(2)
N2 C2 C4 120.0(2)
C1 C2 C4 128.2(2)
N3 C3 C1 116.2(2)
N3 C3 Cl1 125.50(18)
C1 C3 Cl1 117.93(18)
N4 C4 C2 117.2(2)
N4 C4 Cl2 125.88(19)
C2 C4 Cl2 116.89(18)

loop_
_geom_bond_atom_site_label_1
_geom_bond_atom_site_label_2
_geom_bond_distance
Cl1 C3 1.719(2)
Cl2 C4 1.718(2)
O1 N2 1.380(2)
O1 N1 1.444(2)
O2 N1 1.221(3)
O3 N3 1.395(2)
O3 H3 0.83(3)
O4 N4 1.389(3)
O4 H4 0.74(3)
N1 C1 1.327(3)
N2 C2 1.319(3)
N3 C3 1.270(3)
N4 C4 1.271(3)
C1 C2 1.424(3)
C1 C3 1.464(3)
C2 C4 1.466(3)

loop_
_geom_hbond_atom_site_label_D
_geom_hbond_atom_site_label_H
_geom_hbond_atom_site_label_A
_geom_hbond_distance_DH
_geom_hbond_distance_HA
_geom_hbond_distance_DA
_geom_hbond_angle_DHA
_geom_hbond_site_symmetry_A
O3 H3 O4 0.83(3) 2.25(3) 3.060(3) 168(3) 1_565
O4 H4 O3 0.74(3) 2.24(3) 2.925(3) 155(3) 3_566
O4 H4 Cl1 0.74(3) 2.98(3) 3.551(2) 136(3) 3_566

loop_
_geom_torsion_atom_site_label_1
_geom_torsion_atom_site_label_2
_geom_torsion_atom_site_label_3
_geom_torsion_atom_site_label_4
_geom_torsion
N2 O1 N1 O2 -178.9(2)
N2 O1 N1 C1 1.2(2)
N1 O1 N2 C2 -0.5(2)
O2 N1 C1 C2 178.8(3)
O1 N1 C1 C2 -1.3(2)
O2 N1 C1 C3 -5.0(4)
O1 N1 C1 C3 174.9(2)
O1 N2 C2 C1 -0.3(2)
O1 N2 C2 C4 178.41(18)
N1 C1 C2 N2 1.1(3)
C3 C1 C2 N2 -174.4(3)
N1 C1 C2 C4 -177.5(2)
C3 C1 C2 C4 7.0(4)
O3 N3 C3 C1 -172.1(2)
O3 N3 C3 Cl1 1.1(3)
N1 C1 C3 N3 51.0(3)
C2 C1 C3 N3 -134.0(3)
N1 C1 C3 Cl1 -122.7(2)
C2 C1 C3 Cl1 52.3(4)
O4 N4 C4 C2 179.84(18)
O4 N4 C4 Cl2 1.3(3)
N2 C2 C4 N4 -161.7(2)
C1 C2 C4 N4 16.8(3)
N2 C2 C4 Cl2 17.0(3)
C1 C2 C4 Cl2 -164.52(19)
